data_7202224
loop_
_publ_author_name
'Li, Zhi-Gang'
'Wang, Guan-Hua'
'Jia, Heng-Qing'
'Hu, Ning-Hai'
'Xu, Jing-Wei'
'Batten, Stuart R.'

_publ_section_title
;
 Construction of coordination networks with high connectivity: a new
 8-connected self-penetrating network based on tetranuclear metal
 clusters
;
_journal_issue 8
_journal_name_full CrystEngComm
_journal_page_first 983
_journal_paper_doi 10.1039/b807195k
_journal_volume 10
_journal_year 2008
_chemical_formula_moiety 'Zn4 (C7 H3 N O4)4 (C12 H10 N2)'
_chemical_formula_sum 'C40 H22 N6 O16 Zn4'
_chemical_formula_weight 1104.12
_chemical_name_systematic
;
?
;
_space_group_IT_number 15
_symmetry_cell_setting monoclinic
_symmetry_space_group_name_Hall '-C 2yc'
_symmetry_space_group_name_H-M 'C 1 2/c 1'
_atom_sites_solution_hydrogens geom
_atom_sites_solution_primary direct
_atom_sites_solution_secondary difmap
_audit_creation_method SHELXL-97
_cell_angle_alpha 90.00
_cell_angle_beta 112.339(2)
_cell_angle_gamma 90.00
_cell_formula_units_Z 4
_cell_length_a 22.536(3)
_cell_length_b 11.3199(13)
_cell_length_c 17.570(2)
_cell_measurement_reflns_used 2347
_cell_measurement_temperature 187(2)
_cell_measurement_theta_max 25.26
_cell_measurement_theta_min 2.20
_cell_volume 4145.8(9)
_computing_cell_refinement 'SAINT (Bruker, 2007)'
_computing_data_collection 'SMART (Bruker, 2007)'
_computing_data_reduction SAINT
_computing_molecular_graphics 'SHELXTL (Bruker, 2007)'
_computing_publication_material SHELXTL
_computing_structure_refinement 'SHELXL97 (Sheldrick, 2008)'
_computing_structure_solution 'SHELXS97 (Sheldrick, 2008)'
_diffrn_ambient_temperature 187(2)
_diffrn_measured_fraction_theta_full 0.996
_diffrn_measured_fraction_theta_max 0.996
_diffrn_measurement_device_type 'Bruker SMART APEX CCD area detector'
_diffrn_measurement_method '\f and \w scans'
_diffrn_radiation_monochromator graphite
_diffrn_radiation_source 'fine-focus sealed tube'
_diffrn_radiation_type MoK\a
_diffrn_radiation_wavelength 0.71073
_diffrn_reflns_av_R_equivalents 0.0466
_diffrn_reflns_av_sigmaI/netI 0.0551
_diffrn_reflns_limit_h_max 27
_diffrn_reflns_limit_h_min -25
_diffrn_reflns_limit_k_max 13
_diffrn_reflns_limit_k_min -13
_diffrn_reflns_limit_l_max 21
_diffrn_reflns_limit_l_min -20
_diffrn_reflns_number 11823
_diffrn_reflns_theta_full 26.06
_diffrn_reflns_theta_max 26.06
_diffrn_reflns_theta_min 1.95
_exptl_absorpt_coefficient_mu 2.369
_exptl_absorpt_correction_T_max 0.7993
_exptl_absorpt_correction_T_min 0.4785
_exptl_absorpt_correction_type multi-scan
_exptl_absorpt_process_details '(SADABS; Bruker, 2007)'
_exptl_crystal_colour colourless
_exptl_crystal_density_diffrn 1.769
_exptl_crystal_density_method 'not measured'
_exptl_crystal_description block
_exptl_crystal_F_000 2208
_exptl_crystal_size_max 0.37
_exptl_crystal_size_mid 0.13
_exptl_crystal_size_min 0.10
_refine_diff_density_max 0.511
_refine_diff_density_min -0.379
_refine_diff_density_rms 0.097
_refine_ls_extinction_method none
_refine_ls_goodness_of_fit_ref 1.000
_refine_ls_hydrogen_treatment constr
_refine_ls_matrix_type full
_refine_ls_number_parameters 298
_refine_ls_number_reflns 4091
_refine_ls_number_restraints 0
_refine_ls_restrained_S_all 1.000
_refine_ls_R_factor_all 0.0540
_refine_ls_R_factor_gt 0.0379
_refine_ls_shift/su_max 0.001
_refine_ls_shift/su_mean 0.000
_refine_ls_structure_factor_coef Fsqd
_refine_ls_weighting_details 'calc w=1/[\s^2^(Fo^2^)+(0.0385P)^2^] where P=(Fo^2^+2Fc^2^)/3'
_refine_ls_weighting_scheme calc
_refine_ls_wR_factor_gt 0.0776
_refine_ls_wR_factor_ref 0.0840
_reflns_number_gt 3242
_reflns_number_total 4091
_reflns_threshold_expression >2\s(I)
_cod_data_source_file b807195k.txt
_cod_data_source_block l002
_cod_depositor_comments
;
The following automatic conversions were performed:
'_symmetry_cell_setting' value 'Monoclinic' changed to 'monoclinic'
according to '/home/saulius/struct/CIF-dictionaries/cif_core.dic'
dictionary named 'cif_core.dic' version 2.4.1 from 2010-06-29.

Automatic conversion script
Id: cif_fix_enum 1527 2010-12-29 10:47:43Z saulius 
;
_cod_original_sg_symbol_H-M C2/c
_cod_database_code 7202224

loop_
_symmetry_equiv_pos_as_xyz
'x, y, z'
'-x, y, -z+1/2'
'x+1/2, y+1/2, z'
'-x+1/2, y+1/2, -z+1/2'
'-x, -y, -z'
'x, -y, z-1/2'
'-x+1/2, -y+1/2, -z'
'x+1/2, -y+1/2, z-1/2'

loop_
_atom_site_label
_atom_site_type_symbol
_atom_site_fract_x
_atom_site_fract_y
_atom_site_fract_z
_atom_site_U_iso_or_equiv
_atom_site_adp_type
_atom_site_occupancy
_atom_site_symmetry_multiplicity
_atom_site_calc_flag
_atom_site_refinement_flags
_atom_site_disorder_assembly
_atom_site_disorder_group
Zn1 Zn 0.103463(19) 0.25951(3) 0.01980(2) 0.01466(11) Uani 1 1 d . . .
Zn2 Zn 0.105301(18) 0.50410(3) 0.13275(2) 0.01395(11) Uani 1 1 d . . .
O1 O 0.07012(14) 0.8472(2) -0.34695(16) 0.0329(7) Uani 1 1 d . . .
O2 O 0.07077(11) 0.66793(19) -0.39967(14) 0.0162(5) Uani 1 1 d . . .
O3 O 0.12431(11) 0.38303(19) -0.04473(15) 0.0194(6) Uani 1 1 d . . .
O4 O 0.11015(11) 0.5467(2) 0.01960(14) 0.0207(6) Uani 1 1 d . . .
O5 O 0.48048(11) 0.10077(19) 0.40948(15) 0.0196(5) Uani 1 1 d . . .
O6 O 0.51613(11) 0.2875(2) 0.43477(15) 0.0215(6) Uani 1 1 d . . .
O7 O 0.19606(12) 0.2692(2) 0.12447(16) 0.0260(6) Uani 1 1 d . . .
O8 O 0.20160(11) 0.44863(19) 0.18095(15) 0.0208(6) Uani 1 1 d . . .
N1 N 0.09475(14) 0.5636(2) -0.25698(18) 0.0178(6) Uani 1 1 d . . .
N2 N 0.36304(13) 0.1739(2) 0.31581(17) 0.0145(6) Uani 1 1 d . . .
N3 N 0.14343(13) 0.1073(2) -0.00116(18) 0.0173(6) Uani 1 1 d . . .
C1 C 0.07327(17) 0.7396(3) -0.3409(2) 0.0192(8) Uani 1 1 d . . .
C2 C 0.08205(16) 0.6806(3) -0.2606(2) 0.0175(8) Uani 1 1 d . . .
C3 C 0.07763(18) 0.7418(3) -0.1949(2) 0.0240(9) Uani 1 1 d . . .
H3 H 0.0690 0.8242 -0.1991 0.029 Uiso 1 1 calc R . .
C4 C 0.08600(17) 0.6815(3) -0.1230(2) 0.0220(8) Uani 1 1 d . . .
H4 H 0.0822 0.7215 -0.0776 0.026 Uiso 1 1 calc R . .
C5 C 0.10012(16) 0.5612(3) -0.1183(2) 0.0166(8) Uani 1 1 d . . .
C6 C 0.10358(16) 0.5068(3) -0.1871(2) 0.0187(8) Uani 1 1 d . . .
H6 H 0.1127 0.4246 -0.1843 0.022 Uiso 1 1 calc R . .
C7 C 0.11186(16) 0.4920(3) -0.0413(2) 0.0173(8) Uani 1 1 d . . .
C8 C 0.47377(17) 0.2107(3) 0.4004(2) 0.0155(7) Uani 1 1 d . . .
C9 C 0.40947(16) 0.2562(3) 0.3417(2) 0.0152(7) Uani 1 1 d . . .
C10 C 0.39907(17) 0.3726(3) 0.3168(2) 0.0191(8) Uani 1 1 d . . .
H10 H 0.4329 0.4287 0.3354 0.023 Uiso 1 1 calc R . .
C11 C 0.33793(17) 0.4057(3) 0.2640(2) 0.0203(8) Uani 1 1 d . . .
H11 H 0.3290 0.4858 0.2477 0.024 Uiso 1 1 calc R . .
C12 C 0.29016(16) 0.3213(3) 0.2354(2) 0.0159(7) Uani 1 1 d . . .
C13 C 0.30515(16) 0.2054(3) 0.2627(2) 0.0171(8) Uani 1 1 d . . .
H13 H 0.2728 0.1466 0.2427 0.021 Uiso 1 1 calc R . .
C14 C 0.22324(17) 0.3486(3) 0.1749(2) 0.0175(8) Uani 1 1 d . . .
C15 C 0.13247(19) 0.0029(3) 0.0261(3) 0.0269(9) Uani 1 1 d . . .
H15 H 0.1001 -0.0020 0.0481 0.032 Uiso 1 1 calc R . .
C16 C 0.16574(19) -0.0982(3) 0.0238(3) 0.0280(9) Uani 1 1 d . . .
H16 H 0.1567 -0.1704 0.0448 0.034 Uiso 1 1 calc R . .
C17 C 0.21271(17) -0.0940(3) -0.0095(2) 0.0211(8) Uani 1 1 d . . .
C18 C 0.22325(18) 0.0139(3) -0.0390(2) 0.0250(9) Uani 1 1 d . . .
H18 H 0.2543 0.0210 -0.0632 0.030 Uiso 1 1 calc R . .
C19 C 0.18851(17) 0.1111(3) -0.0330(2) 0.0229(8) Uani 1 1 d . . .
H19 H 0.1971 0.1847 -0.0527 0.028 Uiso 1 1 calc R . .
C20 C 0.25116(18) -0.1965(3) -0.0148(2) 0.0240(9) Uani 1 1 d . . .
H20 H 0.2801 -0.1851 -0.0418 0.029 Uiso 1 1 calc R . .

loop_
_atom_site_aniso_label
_atom_site_aniso_U_11
_atom_site_aniso_U_22
_atom_site_aniso_U_33
_atom_site_aniso_U_23
_atom_site_aniso_U_13
_atom_site_aniso_U_12
Zn1 0.0155(2) 0.0123(2) 0.0141(2) -0.00098(17) 0.00334(17) 0.00231(17)
Zn2 0.0161(2) 0.0115(2) 0.0131(2) -0.00081(16) 0.00418(17) 0.00094(16)
O1 0.061(2) 0.0134(13) 0.0279(16) 0.0034(12) 0.0214(15) 0.0008(13)
O2 0.0207(14) 0.0151(12) 0.0130(13) 0.0009(10) 0.0067(11) 0.0005(10)
O3 0.0240(14) 0.0153(13) 0.0207(14) 0.0044(11) 0.0106(12) 0.0022(10)
O4 0.0272(15) 0.0202(12) 0.0141(13) 0.0013(11) 0.0071(11) 0.0004(11)
O5 0.0135(13) 0.0159(12) 0.0245(14) 0.0024(11) 0.0017(11) 0.0003(10)
O6 0.0167(14) 0.0171(12) 0.0233(14) 0.0022(11) -0.0008(11) -0.0036(11)
O7 0.0210(15) 0.0209(13) 0.0247(15) -0.0075(12) -0.0043(12) 0.0061(11)
O8 0.0176(14) 0.0134(12) 0.0267(15) 0.0006(11) 0.0033(11) 0.0051(10)
N1 0.0211(17) 0.0147(15) 0.0183(17) 0.0013(13) 0.0081(13) 0.0009(13)
N2 0.0141(15) 0.0145(14) 0.0126(15) 0.0002(12) 0.0025(12) 0.0003(12)
N3 0.0160(16) 0.0181(15) 0.0167(16) -0.0017(13) 0.0051(13) 0.0016(12)
C1 0.021(2) 0.0169(19) 0.020(2) 0.0036(16) 0.0082(16) -0.0002(15)
C2 0.0164(19) 0.0190(18) 0.017(2) 0.0023(15) 0.0065(16) 0.0022(15)
C3 0.035(2) 0.0121(17) 0.025(2) 0.0007(16) 0.0109(19) 0.0043(16)
C4 0.030(2) 0.0190(19) 0.018(2) -0.0035(16) 0.0094(18) 0.0006(16)
C5 0.0130(19) 0.0146(17) 0.022(2) 0.0001(15) 0.0067(16) -0.0017(14)
C6 0.022(2) 0.0157(17) 0.019(2) 0.0024(15) 0.0083(16) -0.0031(15)
C7 0.0124(18) 0.0211(19) 0.018(2) 0.0017(16) 0.0049(15) -0.0035(15)
C8 0.0193(19) 0.0148(17) 0.0122(18) 0.0028(15) 0.0058(15) -0.0013(15)
C9 0.0145(18) 0.0135(17) 0.0150(18) 0.0000(15) 0.0027(15) -0.0013(14)
C10 0.019(2) 0.0156(18) 0.019(2) -0.0008(15) 0.0030(16) -0.0057(15)
C11 0.023(2) 0.0152(17) 0.022(2) 0.0014(16) 0.0077(17) 0.0033(15)
C12 0.0135(18) 0.0170(17) 0.0154(19) -0.0004(15) 0.0036(15) 0.0029(14)
C13 0.0132(19) 0.0193(18) 0.0164(19) -0.0009(15) 0.0029(16) -0.0026(15)
C14 0.0177(19) 0.0196(18) 0.0149(19) 0.0046(16) 0.0058(16) 0.0014(15)
C15 0.030(2) 0.023(2) 0.037(2) 0.0046(18) 0.022(2) 0.0053(17)
C16 0.036(2) 0.0137(18) 0.042(3) 0.0039(18) 0.023(2) 0.0035(17)
C17 0.019(2) 0.0187(18) 0.026(2) -0.0027(16) 0.0091(17) 0.0030(15)
C18 0.024(2) 0.022(2) 0.035(2) 0.0011(17) 0.0173(19) -0.0011(16)
C19 0.024(2) 0.0176(19) 0.028(2) 0.0045(16) 0.0103(18) 0.0000(16)
C20 0.023(2) 0.0198(18) 0.030(2) 0.0025(17) 0.0113(18) 0.0063(16)

loop_
_atom_type_symbol
_atom_type_description
_atom_type_scat_dispersion_real
_atom_type_scat_dispersion_imag
_atom_type_scat_source
C C 0.0033 0.0016 'International Tables Vol C Tables 4.2.6.8 and 6.1.1.4'
H H 0.0000 0.0000 'International Tables Vol C Tables 4.2.6.8 and 6.1.1.4'
N N 0.0061 0.0033 'International Tables Vol C Tables 4.2.6.8 and 6.1.1.4'
O O 0.0106 0.0060 'International Tables Vol C Tables 4.2.6.8 and 6.1.1.4'
Zn Zn 0.2839 1.4301 'International Tables Vol C Tables 4.2.6.8 and 6.1.1.4'

loop_
_geom_angle_atom_site_label_1
_geom_angle_atom_site_label_2
_geom_angle_atom_site_label_3
_geom_angle
_geom_angle_site_symmetry_1
_geom_angle_site_symmetry_3
_geom_angle_publ_flag
O3 Zn1 O2 110.39(9) . 6_566 ?
O3 Zn1 O6 97.97(10) . 8_455 ?
O2 Zn1 O6 96.48(9) 6_566 8_455 ?
O3 Zn1 N3 106.12(10) . . ?
O2 Zn1 N3 141.22(10) 6_566 . ?
O6 Zn1 N3 90.96(10) 8_455 . ?
O3 Zn1 O7 95.05(10) . . ?
O2 Zn1 O7 82.86(9) 6_566 . ?
O6 Zn1 O7 166.31(9) 8_455 . ?
N3 Zn1 O7 81.34(10) . . ?
O4 Zn2 O2 96.00(9) . 6_566 ?
O4 Zn2 O5 85.26(9) . 4 ?
O2 Zn2 O5 101.05(9) 6_566 4 ?
O4 Zn2 O8 91.89(9) . . ?
O2 Zn2 O8 92.97(9) 6_566 . ?
O5 Zn2 O8 165.90(9) 4 . ?
O4 Zn2 N2 93.74(9) . 4 ?
O2 Zn2 N2 170.13(9) 6_566 4 ?
O5 Zn2 N2 78.12(9) 4 4 ?
O8 Zn2 N2 88.31(10) . 4 ?
O4 Zn2 N1 172.09(9) . 6_566 ?
O2 Zn2 N1 76.10(9) 6_566 6_566 ?
O5 Zn2 N1 95.78(10) 4 6_566 ?
O8 Zn2 N1 88.94(10) . 6_566 ?
N2 Zn2 N1 94.15(10) 4 6_566 ?
C1 O2 Zn1 112.91(19) . 6_565 ?
C1 O2 Zn2 117.8(2) . 6_565 ?
Zn1 O2 Zn2 112.02(10) 6_565 6_565 ?
C7 O3 Zn1 123.9(2) . . ?
C7 O4 Zn2 136.9(2) . . ?
C8 O5 Zn2 114.9(2) . 4_545 ?
C8 O6 Zn1 121.0(2) . 8_556 ?
C14 O7 Zn1 133.2(2) . . ?
C14 O8 Zn2 127.7(2) . . ?
C6 N1 C2 118.1(3) . . ?
C6 N1 Zn2 128.4(2) . 6_565 ?
C2 N1 Zn2 113.3(2) . 6_565 ?
C13 N2 C9 118.7(3) . . ?
C13 N2 Zn2 128.3(2) . 4_545 ?
C9 N2 Zn2 113.0(2) . 4_545 ?
C15 N3 C19 117.0(3) . . ?
C15 N3 Zn1 121.9(2) . . ?
C19 N3 Zn1 120.5(2) . . ?
O1 C1 O2 124.8(3) . . ?
O1 C1 C2 120.4(3) . . ?
O2 C1 C2 114.8(3) . . ?
N1 C2 C3 122.3(3) . . ?
N1 C2 C1 115.4(3) . . ?
C3 C2 C1 122.3(3) . . ?
C2 C3 C4 119.1(3) . . ?
C2 C3 H3 120.4 . . ?
C4 C3 H3 120.4 . . ?
C3 C4 C5 119.0(3) . . ?
C3 C4 H4 120.5 . . ?
C5 C4 H4 120.5 . . ?
C6 C5 C4 118.1(3) . . ?
C6 C5 C7 120.4(3) . . ?
C4 C5 C7 121.5(3) . . ?
N1 C6 C5 123.5(3) . . ?
N1 C6 H6 118.3 . . ?
C5 C6 H6 118.3 . . ?
O4 C7 O3 126.9(3) . . ?
O4 C7 C5 117.5(3) . . ?
O3 C7 C5 115.6(3) . . ?
O5 C8 O6 126.0(3) . . ?
O5 C8 C9 117.5(3) . . ?
O6 C8 C9 116.5(3) . . ?
N2 C9 C10 122.5(3) . . ?
N2 C9 C8 114.5(3) . . ?
C10 C9 C8 123.0(3) . . ?
C9 C10 C11 118.4(3) . . ?
C9 C10 H10 120.8 . . ?
C11 C10 H10 120.8 . . ?
C12 C11 C10 119.6(3) . . ?
C12 C11 H11 120.2 . . ?
C10 C11 H11 120.2 . . ?
C11 C12 C13 118.1(3) . . ?
C11 C12 C14 123.1(3) . . ?
C13 C12 C14 118.8(3) . . ?
N2 C13 C12 122.5(3) . . ?
N2 C13 H13 118.7 . . ?
C12 C13 H13 118.7 . . ?
O7 C14 O8 127.5(3) . . ?
O7 C14 C12 116.2(3) . . ?
O8 C14 C12 116.2(3) . . ?
N3 C15 C16 123.3(3) . . ?
N3 C15 H15 118.3 . . ?
C16 C15 H15 118.3 . . ?
C15 C16 C17 119.6(3) . . ?
C15 C16 H16 120.2 . . ?
C17 C16 H16 120.2 . . ?
C18 C17 C16 117.0(3) . . ?
C18 C17 C20 118.9(3) . . ?
C16 C17 C20 124.1(3) . . ?
C19 C18 C17 119.6(3) . . ?
C19 C18 H18 120.2 . . ?
C17 C18 H18 120.2 . . ?
N3 C19 C18 123.5(3) . . ?
N3 C19 H19 118.3 . . ?
C18 C19 H19 118.3 . . ?
C20 C20 C17 125.6(4) 7_545 . ?
C20 C20 H20 117.2 7_545 . ?
C17 C20 H20 117.2 . . ?

loop_
_geom_bond_atom_site_label_1
_geom_bond_atom_site_label_2
_geom_bond_distance
_geom_bond_site_symmetry_2
_geom_bond_publ_flag
Zn1 O3 1.966(2) . ?
Zn1 O2 2.003(2) 6_566 ?
Zn1 O6 2.038(2) 8_455 ?
Zn1 N3 2.042(3) . ?
Zn1 O7 2.198(2) . ?
Zn2 O4 2.088(2) . ?
Zn2 O2 2.094(2) 6_566 ?
Zn2 O5 2.096(2) 4 ?
Zn2 O8 2.103(2) . ?
Zn2 N2 2.128(3) 4 ?
Zn2 N1 2.179(3) 6_566 ?
O1 C1 1.223(4) . ?
O2 C1 1.297(4) . ?
O3 C7 1.271(4) . ?
O4 C7 1.250(4) . ?
O5 C8 1.256(4) . ?
O6 C8 1.262(4) . ?
O7 C14 1.248(4) . ?
O8 C14 1.253(4) . ?
N1 C6 1.333(4) . ?
N1 C2 1.351(4) . ?
N2 C13 1.332(4) . ?
N2 C9 1.345(4) . ?
N3 C15 1.332(4) . ?
N3 C19 1.334(4) . ?
C1 C2 1.505(5) . ?
C2 C3 1.382(5) . ?
C3 C4 1.385(5) . ?
C3 H3 0.9500 . ?
C4 C5 1.394(5) . ?
C4 H4 0.9500 . ?
C5 C6 1.385(5) . ?
C5 C7 1.497(5) . ?
C6 H6 0.9500 . ?
C8 C9 1.514(5) . ?
C9 C10 1.379(4) . ?
C10 C11 1.389(5) . ?
C10 H10 0.9500 . ?
C11 C12 1.383(5) . ?
C11 H11 0.9500 . ?
C12 C13 1.395(4) . ?
C12 C14 1.510(5) . ?
C13 H13 0.9500 . ?
C15 C16 1.377(5) . ?
C15 H15 0.9500 . ?
C16 C17 1.391(5) . ?
C16 H16 0.9500 . ?
C17 C18 1.382(5) . ?
C17 C20 1.472(4) . ?
C18 C19 1.377(5) . ?
C18 H18 0.9500 . ?
C19 H19 0.9500 . ?
C20 C20 1.327(7) 7_545 ?
C20 H20 0.9500 . ?
